data_8103544
loop_
_publ_author_name
'Fischer, R.'
'Tillmanns, E.'

_publ_section_title
;
 Synthese und Kristallstruktur von zwei Bariumtitanplatinoxiden Ba (Ti,
 Pt) O3 und Ba4 (Ti, Pt)2 Pt O10
;
_journal_name_full 'Zeitschrift fuer Kristallographie (149,1979-)'
_journal_page_first 69
_journal_page_last 81
_journal_volume 157
_journal_year 1981
_chemical_formula_sum 'Ba4 O10 Pt1.19 Ti1.81'
_chemical_name_systematic 'Ba4 (Ti1.81 Pt0.19) Pt O10'
_space_group_IT_number 64
_symmetry_space_group_name_Hall '-C 2ac 2'
_symmetry_space_group_name_H-M 'C m c a'
_cell_angle_alpha 90
_cell_angle_beta 90
_cell_angle_gamma 90
_cell_formula_units_Z 4
_cell_length_a 5.783
_cell_length_b 13.368
_cell_length_c 13.129
_cell_volume 1014.965
_citation_journal_id_ASTM ZEKRDZ
_cod_data_source_file Fischer_ZEKRDZ_1981_532.cif
_cod_data_source_block Ba4O10Pt1.19Ti1.81
_cod_database_code 8103544

loop_
_symmetry_equiv_pos_as_xyz
x,y,z
-x+1/2,-y,z+1/2
x,-y,-z
-x+1/2,y,-z+1/2
-x,-y,-z
x-1/2,y,-z-1/2
-x,y,z
x-1/2,-y,z-1/2
x+1/2,y+1/2,z
-x+1,-y+1/2,z+1/2
x+1/2,-y+1/2,-z
-x+1,y+1/2,-z+1/2
-x+1/2,-y+1/2,-z
x,y+1/2,-z-1/2
-x+1/2,y+1/2,z
x,-y+1/2,z-1/2

loop_
_atom_site_label
_atom_site_type_symbol
_atom_site_fract_x
_atom_site_fract_y
_atom_site_fract_z
_atom_site_occupancy
_atom_site_U_iso_or_equiv
Ba2 Ba+2 0 0.26395 0.39565 1 0.0
O4 O-2 0.25 0.1247 0.25 1 0.0
O2 O-2 0 0.2676 0.1468 1 0.0
O1 O-2 0 0.9643 0.151 1 0.0
O3 O-2 0.7726 0.109 0.0378 1 0.0
Ti1 Ti+4 0 0.1337 0.1543 0.905 0.0
Ba1 Ba+2 0 0.469 0.1405 1 0.0
Pt2 Pt+4 0 0 0 1 0.0
Pt1 Pt+4 0 0.1337 0.1543 0.095 0.0
